data_4500033
loop_
_publ_author_name
'Gagnon, Eric'
'Maris, Thierry'
'Arseneault, Pierre-Marc'
'Maly, Kenneth E.'
'Wuest,James D'

_publ_section_title
;
 Structural Features in Crystals of Derivatives of Benzene with Multiple
 Contiguous Phenyl Substituents
;
_journal_name_full 'Cryst. Growth & Design'
_journal_page_first 648
_journal_page_last 657
_journal_paper_doi 10.1021/cg9010746
_journal_volume 10
_journal_year 2010
_chemical_compound_source 'Synthesized by the authors. See text'
_chemical_formula_moiety 'C78 H54'
_chemical_formula_sum 'C78 H54'
_chemical_formula_weight 991.21
_chemical_name_systematic
; 
 ? 
;
_space_group_IT_number 56
_symmetry_cell_setting orthorhombic
_symmetry_space_group_name_Hall '-P 2ab 2ac'
_symmetry_space_group_name_H-M 'P c c n'
_atom_sites_solution_hydrogens geom
_atom_sites_solution_primary direct
_atom_sites_solution_secondary difmap
_audit_creation_method SHELXL-97
_cell_angle_alpha 90.00
_cell_angle_beta 90.00
_cell_angle_gamma 90.00
_cell_formula_units_Z 4
_cell_length_a 16.1583(5)
_cell_length_b 27.9471(8)
_cell_length_c 12.0443(3)
_cell_measurement_reflns_used 44261
_cell_measurement_temperature 200(2)
_cell_measurement_theta_max 68.95
_cell_measurement_theta_min 3.16
_cell_volume 5438.9(3)
_computing_cell_refinement 'SMART (Bruker, 2003)'
_computing_data_collection 'SMART (Bruker, 2003)'
_computing_data_reduction 'SAINT (Bruker, 2004)'
_computing_molecular_graphics 'SHELXTL (Bruker, 1997)'
_computing_publication_material 'UdMX (local program)'
_computing_structure_refinement 'SHELXL97 (Sheldrick, 1997)'
_computing_structure_solution 'SHELXS97 (Sheldrick, 1997)'
_diffrn_ambient_temperature 200(2)
_diffrn_detector_area_resol_mean 5.5
_diffrn_measured_fraction_theta_full 0.996
_diffrn_measured_fraction_theta_max 0.997
_diffrn_measurement_device_type 'Bruker Smart 6000'
_diffrn_measurement_method \w
_diffrn_radiation_monochromator 'Montel 200 optics'
_diffrn_radiation_source 'Rotating Anode'
_diffrn_radiation_type CuK\a
_diffrn_radiation_wavelength 1.54178
_diffrn_reflns_av_R_equivalents 0.030
_diffrn_reflns_av_sigmaI/netI 0.0118
_diffrn_reflns_limit_h_max 19
_diffrn_reflns_limit_h_min -19
_diffrn_reflns_limit_k_max 33
_diffrn_reflns_limit_k_min -33
_diffrn_reflns_limit_l_max 14
_diffrn_reflns_limit_l_min -14
_diffrn_reflns_number 74206
_diffrn_reflns_theta_full 69.09
_diffrn_reflns_theta_max 69.09
_diffrn_reflns_theta_min 3.16
_diffrn_standards_decay_% -0.35
_diffrn_standards_number 488
_exptl_absorpt_coefficient_mu 0.518
_exptl_absorpt_correction_T_max 1.0000
_exptl_absorpt_correction_T_min 0.9300
_exptl_absorpt_correction_type multi-scan
_exptl_absorpt_process_details 'Sadabs (Sheldrick,1996)'
_exptl_crystal_colour Colorless
_exptl_crystal_density_diffrn 1.210
_exptl_crystal_density_method 'not measured'
_exptl_crystal_description block
_exptl_crystal_F_000 2088
_exptl_crystal_size_max 0.20
_exptl_crystal_size_mid 0.20
_exptl_crystal_size_min 0.13
_refine_diff_density_max 0.265
_refine_diff_density_min -0.255
_refine_diff_density_rms 0.054
_refine_ls_extinction_coef 0.00183(15)
_refine_ls_extinction_expression Fc^*^=kFc[1+0.001xFc^2^\l^3^/sin(2\q)]^-1/4^
_refine_ls_extinction_method SHELXL
_refine_ls_goodness_of_fit_ref 1.028
_refine_ls_hydrogen_treatment constr
_refine_ls_matrix_type full
_refine_ls_number_parameters 353
_refine_ls_number_reflns 5063
_refine_ls_number_restraints 0
_refine_ls_restrained_S_all 1.028
_refine_ls_R_factor_all 0.0471
_refine_ls_R_factor_gt 0.0455
_refine_ls_shift/su_max 0.000
_refine_ls_shift/su_mean 0.000
_refine_ls_structure_factor_coef Fsqd
_refine_ls_weighting_details 'calc w=1/[\s^2^(Fo^2^)+(0.0893P)^2^+1.2512P] where P=(Fo^2^+2Fc^2^)/3'
_refine_ls_weighting_scheme calc
_refine_ls_wR_factor_gt 0.1303
_refine_ls_wR_factor_ref 0.1333
_reflns_number_gt 4757
_reflns_number_total 5063
_reflns_threshold_expression I>2\s(I)
_cod_data_source_file deposit.cif
_cod_data_source_block OPQP
_cod_original_sg_symbol_H-M Pccn
_cod_database_code 4500033

loop_
_symmetry_equiv_pos_as_xyz
'x, y, z'
'-x+1/2, -y+1/2, z'
'-x, y+1/2, -z+1/2'
'x+1/2, -y, -z+1/2'
'-x, -y, -z'
'x-1/2, y-1/2, -z'
'x, -y-1/2, z-1/2'
'-x-1/2, y, z-1/2'

loop_
_atom_site_label
_atom_site_type_symbol
_atom_site_fract_x
_atom_site_fract_y
_atom_site_fract_z
_atom_site_U_iso_or_equiv
_atom_site_adp_type
_atom_site_occupancy
_atom_site_symmetry_multiplicity
_atom_site_calc_flag
_atom_site_refinement_flags
C1 C 0.21902(7) 0.26723(4) 0.56390(9) 0.0273(2) Uani 1 1 d .
H1 H 0.1985 0.2791 0.4953 0.033 Uiso 1 1 calc R
C2 C 0.18671(6) 0.28454(4) 0.66316(9) 0.0257(2) Uani 1 1 d .
C3 C 0.21858(7) 0.26686(4) 0.76233(9) 0.0276(2) Uani 1 1 d .
H3 H 0.1970 0.2781 0.8309 0.033 Uiso 1 1 calc R
C4 C 0.11951(7) 0.32131(4) 0.66389(8) 0.0252(2) Uani 1 1 d .
C5 C 0.04208(7) 0.31032(4) 0.61732(8) 0.0264(2) Uani 1 1 d .
C6 C -0.02079(7) 0.34500(4) 0.61648(9) 0.0282(3) Uani 1 1 d .
C7 C -0.00764(7) 0.38933(4) 0.66828(9) 0.0281(3) Uani 1 1 d .
C8 C 0.06925(7) 0.40019(4) 0.71665(9) 0.0269(2) Uani 1 1 d .
C9 C 0.13385(7) 0.36654(4) 0.71209(8) 0.0257(2) Uani 1 1 d .
C10 C -0.07732(7) 0.42466(4) 0.67442(10) 0.0311(3) Uani 1 1 d .
C11 C -0.09994(8) 0.45148(5) 0.58235(12) 0.0426(3) Uani 1 1 d .
H11 H -0.0709 0.4476 0.5144 0.051 Uiso 1 1 calc R
C12 C -0.16471(9) 0.48401(5) 0.58880(14) 0.0503(4) Uani 1 1 d .
H12 H -0.1797 0.5022 0.5253 0.060 Uiso 1 1 calc R
C13 C -0.20712(8) 0.48999(5) 0.68651(14) 0.0493(4) Uani 1 1 d .
H13 H -0.2510 0.5125 0.6910 0.059 Uiso 1 1 calc R
C14 C -0.18586(9) 0.46328(6) 0.77762(14) 0.0525(4) Uani 1 1 d .
H14 H -0.2157 0.4670 0.8450 0.063 Uiso 1 1 calc R
C15 C -0.12088(8) 0.43075(5) 0.77188(12) 0.0433(3) Uani 1 1 d .
H15 H -0.1064 0.4126 0.8356 0.052 Uiso 1 1 calc R
C16 C -0.10255(7) 0.33470(4) 0.56266(11) 0.0335(3) Uani 1 1 d .
C17 C -0.11166(10) 0.33960(7) 0.44958(14) 0.0586(4) Uani 1 1 d .
H17 H -0.0651 0.3482 0.4058 0.070 Uiso 1 1 calc R
C18 C -0.18738(12) 0.33217(9) 0.39831(18) 0.0791(6) Uani 1 1 d .
H18 H -0.1926 0.3363 0.3203 0.095 Uiso 1 1 calc R
C19 C -0.25434(11) 0.31887(8) 0.46001(19) 0.0762(6) Uani 1 1 d .
H19 H -0.3063 0.3136 0.4253 0.091 Uiso 1 1 calc R
C20 C -0.24608(10) 0.31332(9) 0.57124(19) 0.0826(7) Uani 1 1 d .
H20 H -0.2926 0.3038 0.6142 0.099 Uiso 1 1 calc R
C21 C -0.17056(9) 0.32130(7) 0.62326(15) 0.0619(5) Uani 1 1 d .
H21 H -0.1660 0.3174 0.7014 0.074 Uiso 1 1 calc R
C22 C 0.02344(6) 0.26070(4) 0.57641(9) 0.0279(3) Uani 1 1 d .
C23 C -0.00212(10) 0.22621(5) 0.65144(11) 0.0440(3) Uani 1 1 d .
H23 H -0.0073 0.2343 0.7277 0.053 Uiso 1 1 calc R
C24 C -0.02030(10) 0.18004(5) 0.61709(12) 0.0494(4) Uani 1 1 d .
H24 H -0.0374 0.1568 0.6698 0.059 Uiso 1 1 calc R
C25 C -0.01367(8) 0.16789(4) 0.50694(12) 0.0416(3) Uani 1 1 d .
H25 H -0.0262 0.1363 0.4832 0.050 Uiso 1 1 calc R
C26 C 0.01121(9) 0.20170(5) 0.43142(12) 0.0464(3) Uani 1 1 d .
H26 H 0.0158 0.1935 0.3551 0.056 Uiso 1 1 calc R
C27 C 0.02970(8) 0.24792(5) 0.46599(10) 0.0400(3) Uani 1 1 d .
H27 H 0.0469 0.2710 0.4129 0.048 Uiso 1 1 calc R
C28 C 0.08098(7) 0.44794(4) 0.77121(10) 0.0293(3) Uani 1 1 d .
C29 C 0.08175(8) 0.48969(4) 0.70820(12) 0.0404(3) Uani 1 1 d .
H29 H 0.0772 0.4878 0.6297 0.048 Uiso 1 1 calc R
C30 C 0.08906(10) 0.53400(5) 0.75931(16) 0.0531(4) Uani 1 1 d .
H30 H 0.0898 0.5622 0.7154 0.064 Uiso 1 1 calc R
C31 C 0.09519(9) 0.53737(5) 0.87268(16) 0.0545(4) Uani 1 1 d .
H31 H 0.0999 0.5678 0.9072 0.065 Uiso 1 1 calc R
C32 C 0.09441(9) 0.49641(6) 0.93615(13) 0.0492(4) Uani 1 1 d .
H32 H 0.0985 0.4986 1.0147 0.059 Uiso 1 1 calc R
C33 C 0.08773(8) 0.45189(5) 0.88580(11) 0.0372(3) Uani 1 1 d .
H33 H 0.0878 0.4238 0.9302 0.045 Uiso 1 1 calc R
C34 C 0.21979(7) 0.37895(4) 0.75056(9) 0.0268(2) Uani 1 1 d .
C35 C 0.27722(8) 0.39547(5) 0.67369(10) 0.0358(3) Uani 1 1 d .
H35 H 0.2606 0.4005 0.5990 0.043 Uiso 1 1 calc R
C36 C 0.35843(8) 0.40467(5) 0.70428(12) 0.0438(3) Uani 1 1 d .
H36 H 0.3969 0.4160 0.6507 0.053 Uiso 1 1 calc R
C37 C 0.38338(8) 0.39737(5) 0.81262(12) 0.0422(3) Uani 1 1 d .
H37 H 0.4391 0.4033 0.8336 0.051 Uiso 1 1 calc R
C38 C 0.32694(8) 0.38147(5) 0.89027(11) 0.0379(3) Uani 1 1 d .
H38 H 0.3438 0.3766 0.9650 0.046 Uiso 1 1 calc R
C39 C 0.24550(8) 0.37253(4) 0.85962(10) 0.0324(3) Uani 1 1 d .
H39 H 0.2070 0.3619 0.9138 0.039 Uiso 1 1 calc R

loop_
_atom_site_aniso_label
_atom_site_aniso_U_11
_atom_site_aniso_U_22
_atom_site_aniso_U_33
_atom_site_aniso_U_23
_atom_site_aniso_U_13
_atom_site_aniso_U_12
C1 0.0289(5) 0.0277(5) 0.0252(5) 0.0018(4) -0.0023(4) 0.0026(4)
C2 0.0244(5) 0.0234(5) 0.0294(5) -0.0007(4) 0.0000(4) 0.0002(4)
C3 0.0311(5) 0.0262(5) 0.0256(5) -0.0017(4) 0.0020(4) 0.0030(4)
C4 0.0270(5) 0.0259(5) 0.0226(5) 0.0016(4) 0.0016(4) 0.0026(4)
C5 0.0284(5) 0.0270(5) 0.0238(5) 0.0001(4) 0.0014(4) 0.0010(4)
C6 0.0266(5) 0.0299(6) 0.0280(5) 0.0003(4) -0.0002(4) 0.0017(4)
C7 0.0273(5) 0.0276(5) 0.0293(5) 0.0009(4) 0.0006(4) 0.0034(4)
C8 0.0280(6) 0.0260(5) 0.0266(5) 0.0003(4) 0.0010(4) 0.0016(4)
C9 0.0270(5) 0.0265(5) 0.0235(5) 0.0021(4) 0.0011(4) 0.0019(4)
C10 0.0256(5) 0.0273(5) 0.0404(6) -0.0050(4) -0.0035(5) 0.0022(4)
C11 0.0390(7) 0.0426(7) 0.0462(7) 0.0041(6) -0.0007(6) 0.0105(5)
C12 0.0446(8) 0.0412(7) 0.0651(9) 0.0065(6) -0.0086(7) 0.0143(6)
C13 0.0322(7) 0.0392(7) 0.0764(10) -0.0143(7) -0.0092(6) 0.0130(5)
C14 0.0384(7) 0.0635(9) 0.0556(9) -0.0178(7) 0.0018(6) 0.0151(6)
C15 0.0374(7) 0.0510(8) 0.0415(7) -0.0040(6) -0.0010(5) 0.0115(6)
C16 0.0281(6) 0.0299(6) 0.0426(7) -0.0065(5) -0.0035(5) 0.0040(4)
C17 0.0450(8) 0.0841(12) 0.0468(8) 0.0053(8) -0.0126(7) -0.0088(8)
C18 0.0588(11) 0.1158(17) 0.0628(11) 0.0005(11) -0.0285(9) -0.0091(11)
C19 0.0392(8) 0.1007(15) 0.0887(14) -0.0284(12) -0.0251(9) 0.0008(9)
C20 0.0330(8) 0.1288(18) 0.0861(14) -0.0252(12) 0.0050(9) -0.0207(10)
C21 0.0376(8) 0.0941(13) 0.0540(9) -0.0129(9) 0.0031(7) -0.0158(8)
C22 0.0239(5) 0.0283(6) 0.0316(6) -0.0025(4) -0.0016(4) 0.0028(4)
C23 0.0643(9) 0.0361(7) 0.0315(6) -0.0017(5) -0.0007(6) -0.0083(6)
C24 0.0680(10) 0.0335(7) 0.0468(8) 0.0040(6) -0.0028(7) -0.0107(6)
C25 0.0420(7) 0.0298(6) 0.0529(8) -0.0109(5) -0.0023(6) -0.0021(5)
C26 0.0551(8) 0.0456(7) 0.0384(7) -0.0157(6) 0.0055(6) -0.0075(6)
C27 0.0493(7) 0.0386(6) 0.0319(6) -0.0032(5) 0.0050(5) -0.0082(6)
C28 0.0228(5) 0.0273(6) 0.0377(6) -0.0035(4) 0.0003(4) 0.0023(4)
C29 0.0401(7) 0.0305(6) 0.0506(8) 0.0027(5) -0.0084(6) 0.0009(5)
C30 0.0483(8) 0.0261(6) 0.0850(12) 0.0008(7) -0.0132(8) 0.0024(5)
C31 0.0427(8) 0.0360(7) 0.0846(12) -0.0261(7) -0.0006(7) 0.0013(6)
C32 0.0424(7) 0.0541(8) 0.0513(8) -0.0234(7) 0.0063(6) -0.0055(6)
C33 0.0351(6) 0.0384(6) 0.0382(7) -0.0064(5) 0.0048(5) -0.0043(5)
C34 0.0274(5) 0.0221(5) 0.0309(5) -0.0026(4) -0.0004(4) 0.0032(4)
C35 0.0340(6) 0.0427(7) 0.0307(6) -0.0001(5) -0.0002(5) -0.0015(5)
C36 0.0318(6) 0.0552(8) 0.0443(7) 0.0002(6) 0.0057(5) -0.0062(5)
C37 0.0273(6) 0.0484(7) 0.0509(8) -0.0038(6) -0.0055(5) -0.0018(5)
C38 0.0362(6) 0.0408(7) 0.0368(6) 0.0002(5) -0.0096(5) 0.0015(5)
C39 0.0330(6) 0.0324(6) 0.0317(6) 0.0012(4) -0.0008(5) 0.0001(5)

loop_
_atom_type_symbol
_atom_type_description
_atom_type_scat_dispersion_real
_atom_type_scat_dispersion_imag
_atom_type_scat_source
C C 0.0181 0.0091 'International Tables Vol C Tables 4.2.6.8 and 6.1.1.4'
H H 0.0000 0.0000 'International Tables Vol C Tables 4.2.6.8 and 6.1.1.4'

loop_
_geom_angle_atom_site_label_1
_geom_angle_atom_site_label_2
_geom_angle_atom_site_label_3
_geom_angle_site_symmetry_1
_geom_angle
_geom_angle_publ_flag
C1 C1 C2 2 120.76(6) y
C1 C1 H1 2 119.6 ?
C2 C1 H1 . 119.6 ?
C1 C2 C3 . 118.38(10) y
C1 C2 C4 . 121.10(9) y
C3 C2 C4 . 120.52(9) y
C3 C3 C2 2 120.85(6) y
C3 C3 H3 2 119.6 ?
C2 C3 H3 . 119.6 ?
C5 C4 C9 . 120.44(10) y
C5 C4 C2 . 119.61(9) y
C9 C4 C2 . 119.95(9) y
C6 C5 C4 . 119.75(10) y
C6 C5 C22 . 119.33(10) y
C4 C5 C22 . 120.74(9) y
C7 C6 C5 . 119.78(10) y
C7 C6 C16 . 119.67(10) y
C5 C6 C16 . 120.53(10) y
C6 C7 C8 . 120.58(10) y
C6 C7 C10 . 119.32(10) y
C8 C7 C10 . 120.08(10) y
C7 C8 C9 . 119.71(10) y
C7 C8 C28 . 119.05(10) y
C9 C8 C28 . 121.23(10) y
C8 C9 C4 . 119.58(10) y
C8 C9 C34 . 121.27(9) y
C4 C9 C34 . 119.02(9) y
C15 C10 C11 . 118.63(11) y
C15 C10 C7 . 120.43(11) y
C11 C10 C7 . 120.93(11) y
C10 C11 C12 . 120.49(13) y
C10 C11 H11 . 119.8 ?
C12 C11 H11 . 119.8 ?
C13 C12 C11 . 120.28(14) y
C13 C12 H12 . 119.9 ?
C11 C12 H12 . 119.9 ?
C14 C13 C12 . 119.67(12) y
C14 C13 H13 . 120.2 ?
C12 C13 H13 . 120.2 ?
C13 C14 C15 . 120.36(14) y
C13 C14 H14 . 119.8 ?
C15 C14 H14 . 119.8 ?
C10 C15 C14 . 120.56(13) y
C10 C15 H15 . 119.7 ?
C14 C15 H15 . 119.7 ?
C21 C16 C17 . 117.91(13) y
C21 C16 C6 . 121.89(12) y
C17 C16 C6 . 120.18(12) y
C16 C17 C18 . 121.34(17) y
C16 C17 H17 . 119.3 ?
C18 C17 H17 . 119.3 ?
C19 C18 C17 . 119.88(19) y
C19 C18 H18 . 120.1 ?
C17 C18 H18 . 120.1 ?
C20 C19 C18 . 119.44(16) y
C20 C19 H19 . 120.3 ?
C18 C19 H19 . 120.3 ?
C19 C20 C21 . 120.92(18) y
C19 C20 H20 . 119.5 ?
C21 C20 H20 . 119.5 ?
C16 C21 C20 . 120.49(16) y
C16 C21 H21 . 119.8 ?
C20 C21 H21 . 119.8 ?
C27 C22 C23 . 118.07(11) y
C27 C22 C5 . 122.68(10) y
C23 C22 C5 . 119.24(10) y
C22 C23 C24 . 121.08(12) y
C22 C23 H23 . 119.5 ?
C24 C23 H23 . 119.5 ?
C25 C24 C23 . 120.12(13) y
C25 C24 H24 . 119.9 ?
C23 C24 H24 . 119.9 ?
C26 C25 C24 . 119.54(12) y
C26 C25 H25 . 120.2 ?
C24 C25 H25 . 120.2 ?
C25 C26 C27 . 120.30(12) y
C25 C26 H26 . 119.8 ?
C27 C26 H26 . 119.8 ?
C22 C27 C26 . 120.89(12) y
C22 C27 H27 . 119.6 ?
C26 C27 H27 . 119.6 ?
C33 C28 C29 . 118.33(11) y
C33 C28 C8 . 121.07(10) y
C29 C28 C8 . 120.54(11) y
C30 C29 C28 . 120.45(14) y
C30 C29 H29 . 119.8 ?
C28 C29 H29 . 119.8 ?
C31 C30 C29 . 120.57(14) y
C31 C30 H30 . 119.7 ?
C29 C30 H30 . 119.7 ?
C30 C31 C32 . 119.66(12) y
C30 C31 H31 . 120.2 ?
C32 C31 H31 . 120.2 ?
C31 C32 C33 . 120.22(14) y
C31 C32 H32 . 119.9 ?
C33 C32 H32 . 119.9 ?
C32 C33 C28 . 120.76(13) y
C32 C33 H33 . 119.6 ?
C28 C33 H33 . 119.6 ?
C39 C34 C35 . 118.24(11) y
C39 C34 C9 . 122.5(1) y
C35 C34 C9 . 119.19(10) y
C36 C35 C34 . 121.08(12) y
C36 C35 H35 . 119.5 ?
C34 C35 H35 . 119.5 ?
C37 C36 C35 . 120.00(12) y
C37 C36 H36 . 120 ?
C35 C36 H36 . 120 ?
C38 C37 C36 . 119.67(12) y
C38 C37 H37 . 120.2 ?
C36 C37 H37 . 120.2 ?
C37 C38 C39 . 120.26(12) y
C37 C38 H38 . 119.9 ?
C39 C38 H38 . 119.9 ?
C34 C39 C38 . 120.74(11) y
C34 C39 H39 . 119.6 ?
C38 C39 H39 . 119.6 ?

loop_
_geom_bond_atom_site_label_1
_geom_bond_atom_site_label_2
_geom_bond_site_symmetry_2
_geom_bond_distance
_geom_bond_publ_flag
C1 C1 2 1.389(2) y
C1 C2 . 1.3913(15) y
C1 H1 . 0.95 ?
C2 C3 . 1.3915(15) y
C2 C4 . 1.4952(14) y
C3 C3 2 1.385(2) y
C3 H3 . 0.95 ?
C4 C5 . 1.4051(15) y
C4 C9 . 1.4101(15) y
C5 C6 . 1.4039(15) y
C5 C22 . 1.5023(15) y
C6 C7 . 1.4033(16) y
C6 C16 . 1.4995(15) y
C7 C8 . 1.4054(16) y
C7 C10 . 1.4994(15) y
C8 C9 . 1.4061(15) y
C8 C28 . 1.4995(15) y
C9 C34 . 1.5045(15) y
C10 C15 . 1.3792(18) y
C10 C11 . 1.3874(18) y
C11 C12 . 1.3885(19) y
C11 H11 . 0.95 ?
C12 C13 . 1.372(2) y
C12 H12 . 0.95 ?
C13 C14 . 1.371(2) y
C13 H13 . 0.95 ?
C14 C15 . 1.3904(19) y
C14 H14 . 0.95 ?
C15 H15 . 0.95 ?
C16 C21 . 1.371(2) y
C16 C17 . 1.377(2) y
C17 C18 . 1.386(2) y
C17 H17 . 0.95 ?
C18 C19 . 1.364(3) y
C18 H18 . 0.95 ?
C19 C20 . 1.355(3) y
C19 H19 . 0.95 ?
C20 C21 . 1.390(2) y
C20 H20 . 0.95 ?
C21 H21 . 0.95 ?
C22 C27 . 1.3807(16) y
C22 C23 . 1.3843(17) y
C23 C24 . 1.3865(19) y
C23 H23 . 0.95 ?
C24 C25 . 1.374(2) y
C24 H24 . 0.95 ?
C25 C26 . 1.372(2) y
C25 H25 . 0.95 ?
C26 C27 . 1.3896(18) y
C26 H26 . 0.95 ?
C27 H27 . 0.95 ?
C28 C33 . 1.3889(18) y
C28 C29 . 1.3918(17) y
C29 C30 . 1.388(2) y
C29 H29 . 0.95 ?
C30 C31 . 1.372(3) y
C30 H30 . 0.95 ?
C31 C32 . 1.377(2) y
C31 H31 . 0.95 ?
C32 C33 . 1.3881(19) y
C32 H32 . 0.95 ?
C33 H33 . 0.95 ?
C34 C39 . 1.3893(16) y
C34 C35 . 1.3897(16) y
C35 C36 . 1.3871(18) y
C35 H35 . 0.95 ?
C36 C37 . 1.381(2) y
C36 H36 . 0.95 ?
C37 C38 . 1.380(2) y
C37 H37 . 0.95 ?
C38 C39 . 1.3895(17) y
C38 H38 . 0.95 ?
C39 H39 . 0.95 ?

loop_
_geom_torsion_atom_site_label_1
_geom_torsion_atom_site_label_2
_geom_torsion_atom_site_label_3
_geom_torsion_atom_site_label_4
_geom_torsion_site_symmetry_1
_geom_torsion_site_symmetry_4
_geom_torsion
_geom_torsion_publ_flag
C1 C1 C2 C3 2 . 0.66(19) y
C1 C1 C2 C4 2 . -179.46(12) y
C1 C2 C3 C3 . 2 0.53(19) y
C4 C2 C3 C3 . 2 -179.34(12) y
C1 C2 C4 C5 . . 62.81(14) y
C3 C2 C4 C5 . . -117.32(11) y
C1 C2 C4 C9 . . -117.78(12) y
C3 C2 C4 C9 . . 62.09(14) y
C9 C4 C5 C6 . . 1.48(15) y
C2 C4 C5 C6 . . -179.11(9) y
C9 C4 C5 C22 . . -173.68(9) y
C2 C4 C5 C22 . . 5.72(15) y
C4 C5 C6 C7 . . -3.97(16) y
C22 C5 C6 C7 . . 171.26(10) y
C4 C5 C6 C16 . . 177.27(10) y
C22 C5 C6 C16 . . -7.50(15) y
C5 C6 C7 C8 . . 2.91(16) y
C16 C6 C7 C8 . . -178.31(10) y
C5 C6 C7 C10 . . -175.4(1) y
C16 C6 C7 C10 . . 3.38(16) y
C6 C7 C8 C9 . . 0.67(16) y
C10 C7 C8 C9 . . 178.97(10) y
C6 C7 C8 C28 . . 179.97(10) y
C10 C7 C8 C28 . . -1.73(16) y
C7 C8 C9 C4 . . -3.16(15) y
C28 C8 C9 C4 . . 177.56(10) y
C7 C8 C9 C34 . . 172.6(1) y
C28 C8 C9 C34 . . -6.68(16) y
C5 C4 C9 C8 . . 2.09(15) y
C2 C4 C9 C8 . . -177.31(9) y
C5 C4 C9 C34 . . -173.76(9) y
C2 C4 C9 C34 . . 6.83(15) y
C6 C7 C10 C15 . . 102.45(14) y
C8 C7 C10 C15 . . -75.87(15) y
C6 C7 C10 C11 . . -76.86(15) y
C8 C7 C10 C11 . . 104.82(14) y
C15 C10 C11 C12 . . 0.5(2) y
C7 C10 C11 C12 . . 179.82(12) y
C10 C11 C12 C13 . . 0.0(2) y
C11 C12 C13 C14 . . -0.7(2) y
C12 C13 C14 C15 . . 1.0(2) y
C11 C10 C15 C14 . . -0.3(2) y
C7 C10 C15 C14 . . -179.59(13) y
C13 C14 C15 C10 . . -0.5(2) y
C7 C6 C16 C21 . . -79.40(17) y
C5 C6 C16 C21 . . 99.37(16) y
C7 C6 C16 C17 . . 99.14(15) y
C5 C6 C16 C17 . . -82.09(16) y
C21 C16 C17 C18 . . 1.2(3) y
C6 C16 C17 C18 . . -177.37(17) y
C16 C17 C18 C19 . . -1.2(3) y
C17 C18 C19 C20 . . 0.4(4) y
C18 C19 C20 C21 . . 0.4(4) y
C17 C16 C21 C20 . . -0.4(3) y
C6 C16 C21 C20 . . 178.16(17) y
C19 C20 C21 C16 . . -0.4(3) y
C6 C5 C22 C27 . . 86.89(14) y
C4 C5 C22 C27 . . -97.93(14) y
C6 C5 C22 C23 . . -92.27(14) y
C4 C5 C22 C23 . . 82.91(14) y
C27 C22 C23 C24 . . 0.5(2) y
C5 C22 C23 C24 . . 179.71(13) y
C22 C23 C24 C25 . . -0.4(2) y
C23 C24 C25 C26 . . 0.1(2) y
C24 C25 C26 C27 . . 0.1(2) y
C23 C22 C27 C26 . . -0.3(2) y
C5 C22 C27 C26 . . -179.45(12) y
C25 C26 C27 C22 . . 0.0(2) y
C7 C8 C28 C33 . . 109.33(13) y
C9 C8 C28 C33 . . -71.37(15) y
C7 C8 C28 C29 . . -67.85(15) y
C9 C8 C28 C29 . . 111.44(13) y
C33 C28 C29 C30 . . -0.04(18) y
C8 C28 C29 C30 . . 177.23(12) y
C28 C29 C30 C31 . . -0.3(2) y
C29 C30 C31 C32 . . 0.3(2) y
C30 C31 C32 C33 . . 0.2(2) y
C31 C32 C33 C28 . . -0.6(2) y
C29 C28 C33 C32 . . 0.50(18) y
C8 C28 C33 C32 . . -176.75(11) y
C8 C9 C34 C39 . . 89.41(13) y
C4 C9 C34 C39 . . -94.81(13) y
C8 C9 C34 C35 . . -93.57(13) y
C4 C9 C34 C35 . . 82.22(13) y
C39 C34 C35 C36 . . 0.94(18) y
C9 C34 C35 C36 . . -176.21(12) y
C34 C35 C36 C37 . . 0.1(2) y
C35 C36 C37 C38 . . -0.8(2) y
C36 C37 C38 C39 . . 0.4(2) y
C35 C34 C39 C38 . . -1.30(17) y
C9 C34 C39 C38 . . 175.75(10) y
C37 C38 C39 C34 . . 0.64(19) y
